data_7056487
loop_
_publ_author_name
'Li, Hongdao'
'Sun, Juan'
'Yang, Meng'
'Sun, Zan'
'Xie, Jing'
'Ma, Yue'
'Li, Licun'

_publ_section_title
;
 Functionalized nitronyl nitroxide biradical bridged one-dimensional
 lanthanide chains: slow magnetic relaxation in the Tb and Dy analogues
;
_journal_name_full 'New J. Chem.'
_journal_paper_doi 10.1039/C7NJ02006F
_journal_year 2017
_chemical_formula_moiety 'C39 H44 Cl2 F9 Gd N6 O10'
_chemical_formula_sum 'C39 H44 Cl2 F9 Gd N6 O10'
_chemical_formula_weight 1155.95
_space_group_crystal_system monoclinic
_space_group_IT_number 14
_space_group_name_Hall '-P 2ybc'
_space_group_name_H-M_alt 'P 1 21/c 1'
_symmetry_space_group_name_Hall '-P 2ybc'
_symmetry_space_group_name_H-M 'P 1 21/c 1'
_atom_sites_solution_hydrogens geom
_audit_creation_method SHELXL-2014/7
_audit_update_record
;
2017-07-21 deposited with the CCDC.
2017-08-02 downloaded from the CCDC.
;
_cell_angle_alpha 90
_cell_angle_beta 92.349(6)
_cell_angle_gamma 90
_cell_formula_units_Z 4
_cell_length_a 11.242(3)
_cell_length_b 21.784(6)
_cell_length_c 19.117(4)
_cell_measurement_reflns_used 13375
_cell_measurement_temperature 113(2)
_cell_measurement_theta_max 27.5
_cell_measurement_theta_min 3.0
_cell_volume 4678(2)
_computing_cell_refinement crystalclear
_computing_data_collection crystalclear
_computing_data_reduction crystalclear
_computing_molecular_graphics 'Bruker SHELXTL'
_computing_publication_material 'Bruker SHELXTL'
_computing_structure_refinement 'SHELXL-2014/7 (Sheldrick, 2014)'
_computing_structure_solution 'SHELXL-2014/7 (Sheldrick, 2014)'
_diffrn_ambient_temperature 113(2)
_diffrn_measured_fraction_theta_full 0.992
_diffrn_measured_fraction_theta_max 0.978
_diffrn_measurement_device_type 'CCD area detector'
_diffrn_radiation_type MoK\a
_diffrn_radiation_wavelength 0.71073
_diffrn_reflns_av_R_equivalents 0.0291
_diffrn_reflns_av_unetI/netI 0.0198
_diffrn_reflns_Laue_measured_fraction_full 0.992
_diffrn_reflns_Laue_measured_fraction_max 0.978
_diffrn_reflns_limit_h_max 14
_diffrn_reflns_limit_h_min -14
_diffrn_reflns_limit_k_max 27
_diffrn_reflns_limit_k_min -27
_diffrn_reflns_limit_l_max 24
_diffrn_reflns_limit_l_min -24
_diffrn_reflns_number 47313
_diffrn_reflns_point_group_measured_fraction_full 0.992
_diffrn_reflns_point_group_measured_fraction_max 0.978
_diffrn_reflns_theta_full 25.242
_diffrn_reflns_theta_max 27.589
_diffrn_reflns_theta_min 3.005
_exptl_absorpt_coefficient_mu 1.628
_exptl_absorpt_correction_T_max 0.773
_exptl_absorpt_correction_T_min 0.747
_exptl_absorpt_correction_type multi-scan
_exptl_absorpt_process_details CrystalClear
_exptl_crystal_colour blue
_exptl_crystal_density_diffrn 1.641
_exptl_crystal_description Prism
_exptl_crystal_F_000 2316
_exptl_crystal_size_max 0.20
_exptl_crystal_size_mid 0.18
_exptl_crystal_size_min 0.17
_refine_diff_density_max 1.962
_refine_diff_density_min -1.147
_refine_diff_density_rms 0.115
_refine_ls_extinction_method none
_refine_ls_goodness_of_fit_ref 1.053
_refine_ls_hydrogen_treatment constr
_refine_ls_matrix_type full
_refine_ls_number_parameters 628
_refine_ls_number_reflns 10611
_refine_ls_number_restraints 72
_refine_ls_restrained_S_all 1.099
_refine_ls_R_factor_all 0.0454
_refine_ls_R_factor_gt 0.0412
_refine_ls_shift/su_max 0.002
_refine_ls_shift/su_mean 0.000
_refine_ls_structure_factor_coef Fsqd
_refine_ls_weighting_details 'w=1/[\s^2^(Fo^2^)+(0.0718P)^2^+10.4114P] where P=(Fo^2^+2Fc^2^)/3'
_refine_ls_weighting_scheme calc
_refine_ls_wR_factor_gt 0.1171
_refine_ls_wR_factor_ref 0.1203
_reflns_Friedel_coverage 0.000
_reflns_number_gt 9484
_reflns_number_total 10611
_reflns_threshold_expression 'I > 2\s(I)'
_cod_data_source_file c7nj02006f2.cif
_cod_data_source_block complex1
_cod_depositor_comments
;
The following automatic conversions were performed:

'_exptl_absorpt_correction_type' value 'Multi-scan' changed to
'multi-scan' according to
/home/data/users/saulius/crontab/automatic-downloads/rss-feeds/RSC/lib/dictionaries/cif_core.dic
dictionary named 'cif_core.dic' version 2.4.2 from 2011-04-26.

Automatic conversion script
Id: cif_fix_values 4973 2017-02-22 13:04:09Z antanas 
;
_cod_database_code 7056487
_shelx_shelxl_version_number 2014/7
_shelx_space_group_comment
;
The symmetry employed for this shelxl refinement is uniquely defined
by the following loop, which should always be used as a source of
symmetry information in preference to the above space-group names.
They are only intended as comments.
;

loop_
_space_group_symop_operation_xyz
'x, y, z'
'-x, y+1/2, -z+1/2'
'-x, -y, -z'
'x, -y-1/2, z-1/2'

loop_
_atom_site_label
_atom_site_type_symbol
_atom_site_fract_x
_atom_site_fract_y
_atom_site_fract_z
_atom_site_U_iso_or_equiv
_atom_site_adp_type
_atom_site_occupancy
_atom_site_site_symmetry_order
_atom_site_calc_flag
_atom_site_refinement_flags_posn
_atom_site_refinement_flags_adp
_atom_site_refinement_flags_occupancy
_atom_site_disorder_assembly
_atom_site_disorder_group
Gd1 Gd 0.28670(2) 0.28282(2) 0.09674(2) 0.02253(7) Uani 1 1 d . . . . .
N1 N 0.3105(3) 0.28127(13) -0.03397(15) 0.0271(6) Uani 1 1 d . . . . .
O2 O 0.0909(3) 0.28218(12) 0.04554(15) 0.0341(6) Uani 1 1 d . . . . .
O7 O 0.4653(2) 0.22767(11) 0.13083(13) 0.0287(5) Uani 1 1 d . . . . .
N5 N 0.5156(3) 0.17696(14) 0.11304(15) 0.0260(6) Uani 1 1 d . . . . .
O4 O 0.2549(3) 0.17881(12) 0.06348(13) 0.0332(6) Uani 1 1 d . . . . .
O1 O 0.2221(3) 0.38526(12) 0.07826(14) 0.0346(6) Uani 1 1 d . . . . .
O5 O 0.4519(2) 0.34655(12) 0.07239(13) 0.0308(5) Uani 1 1 d . . . . .
C18 C 0.2860(4) 0.25771(18) -0.14821(18) 0.0341(8) Uani 1 1 d . . . . .
H18 H 0.2719 0.2362 -0.1897 0.041 Uiso 1 1 calc R U . . .
N2 N 0.3160(3) 0.31884(14) -0.14104(14) 0.0261(6) Uani 1 1 d . . . . .
C37 C 0.5967(4) 0.21874(19) 0.0042(2) 0.0373(9) Uani 1 1 d . . . . .
H37A H 0.5266 0.2046 -0.0213 0.056 Uiso 1 1 calc R U . . .
H37B H 0.6633 0.2174 -0.0256 0.056 Uiso 1 1 calc R U . . .
H37C H 0.5846 0.2602 0.0195 0.056 Uiso 1 1 calc R U . . .
C19 C 0.3268(3) 0.36224(16) -0.19661(17) 0.0257(7) Uani 1 1 d . . . . .
C14 C 0.5054(4) 0.38705(19) 0.1085(2) 0.0366(8) Uani 1 1 d . . . . .
O6 O 0.3469(2) 0.32846(12) 0.20407(12) 0.0291(5) Uani 1 1 d . . . . .
O8 O 0.5717(3) 0.02338(14) 0.12364(18) 0.0485(8) Uani 1 1 d . . . . .
C16 C 0.3301(3) 0.33056(17) -0.07163(17) 0.0268(7) Uani 1 1 d . . . . .
H16 H 0.3510 0.3687 -0.0529 0.032 Uiso 1 1 calc R U . . .
N6 N 0.5667(3) 0.08040(14) 0.10989(16) 0.0309(6) Uani 1 1 d . . . . .
C32 C 0.4954(3) 0.12179(16) 0.13996(18) 0.0270(7) Uani 1 1 d . . . . .
C23 C 0.4133(3) 0.10876(16) 0.19602(17) 0.0247(6) Uani 1 1 d . . . . .
C17 C 0.2815(4) 0.23559(18) -0.08207(19) 0.0334(8) Uani 1 1 d . . . . .
H17 H 0.2617 0.1955 -0.0706 0.040 Uiso 1 1 calc R U . . .
O3 O 0.1675(2) 0.23783(13) 0.18282(13) 0.0318(5) Uani 1 1 d . . . . .
C9 C 0.1763(4) 0.14070(18) 0.0808(2) 0.0366(9) Uani 1 1 d . . . . .
F7 F 0.5438(4) 0.4419(2) 0.0059(2) 0.1038(16) Uani 1 1 d . U . . .
C24 C 0.3992(3) 0.34781(16) -0.25126(17) 0.0264(7) Uani 1 1 d . . . . .
H24 H 0.4375 0.3100 -0.2528 0.032 Uiso 1 1 calc R U . . .
C20 C 0.2643(3) 0.41686(17) -0.19458(17) 0.0276(7) Uani 1 1 d . . . . .
H20 H 0.2154 0.4253 -0.1577 0.033 Uiso 1 1 calc R U . . .
C22 C 0.3526(3) 0.05294(16) 0.19690(17) 0.0264(7) Uani 1 1 d . . . . .
H22 H 0.3631 0.0241 0.1618 0.032 Uiso 1 1 calc R U . . .
C4 C 0.0408(3) 0.3194(2) 0.00365(19) 0.0362(8) Uani 1 1 d . . . . .
C21 C 0.2761(3) 0.45930(17) -0.24916(17) 0.0279(7) Uani 1 1 d . . . . .
C7 C 0.1019(3) 0.19163(19) 0.1855(2) 0.0350(8) Uani 1 1 d . . . . .
C1 C 0.1640(4) 0.4804(2) 0.0276(3) 0.0523(12) Uani 1 1 d . . . . .
H1A H 0.1192 0.4997 0.0632 0.078 Uiso 1 1 calc R U . . .
H1B H 0.1334 0.4932 -0.0177 0.078 Uiso 1 1 calc R U . . .
H1C H 0.2462 0.4921 0.0333 0.078 Uiso 1 1 calc R U . . .
N3 N 0.1081(6) 0.5263(3) -0.2159(3) 0.094(2) Uani 1 1 d . U . . .
C25 C 0.2047(4) 0.5155(2) -0.25228(19) 0.0402(9) Uani 1 1 d . . . . .
C33 C 0.6212(3) 0.17783(17) 0.06726(18) 0.0291(7) Uani 1 1 d . . . . .
C12 C 0.4168(4) 0.3707(2) 0.2228(2) 0.0417(9) Uani 1 1 d . . . . .
C8 C 0.1004(4) 0.14335(19) 0.1360(2) 0.0390(9) Uani 1 1 d . . . . .
H8 H 0.0456 0.1118 0.1408 0.047 Uiso 1 1 calc R U . . .
F6 F 0.2723(4) 0.05855(18) 0.0308(2) 0.0862(12) Uani 1 1 d . . . . .
C38 C 0.7237(4) 0.2031(2) 0.1141(2) 0.0394(9) Uani 1 1 d . . . . .
H38A H 0.7068 0.2448 0.1266 0.059 Uiso 1 1 calc R U . . .
H38B H 0.7962 0.2018 0.0893 0.059 Uiso 1 1 calc R U . . .
H38C H 0.7323 0.1786 0.1558 0.059 Uiso 1 1 calc R U . . .
F8 F 0.6396(5) 0.4714(2) 0.0985(2) 0.1174(19) Uani 1 1 d . . . . .
F9 F 0.6813(4) 0.3883(2) 0.0476(3) 0.1057(16) Uani 1 1 d . . . . .
C34 C 0.6326(3) 0.10807(18) 0.0508(2) 0.0335(8) Uani 1 1 d . . . . .
N4 N 0.2209(5) 0.56255(19) -0.2933(2) 0.0574(11) Uani 1 1 d . U . . .
C2 C 0.1535(3) 0.41135(19) 0.0338(2) 0.0359(8) Uani 1 1 d . . . . .
C10 C 0.1694(5) 0.0844(2) 0.0334(3) 0.0466(10) Uani 1 1 d . . . . .
C3 C 0.0668(4) 0.3802(2) -0.0078(2) 0.0389(9) Uani 1 1 d . . . . .
H3 H 0.0263 0.4011 -0.0439 0.047 Uiso 1 1 calc R U . . .
F5 F 0.1527(14) 0.0998(4) -0.0330(4) 0.102(4) Uani 0.76(3) 1 d . . P A 1
C5 C -0.0662(5) 0.2933(3) -0.0376(3) 0.0541(10) Uani 1 1 d . U . . .
C6 C 0.0197(4) 0.1865(2) 0.2459(3) 0.0468(11) Uani 1 1 d . . . . .
H6A H 0.0616 0.1985 0.2885 0.070 Uiso 1 1 calc R U . . .
H6B H -0.0068 0.1448 0.2499 0.070 Uiso 1 1 calc R U . . .
H6C H -0.0478 0.2128 0.2376 0.070 Uiso 1 1 calc R U . . .
F4 F 0.0973(5) 0.04134(19) 0.0553(3) 0.1164(19) Uani 1 1 d D . . . .
C35 C 0.5679(5) 0.0878(2) -0.0163(2) 0.0493(11) Uani 1 1 d . . . . .
H35A H 0.5601 0.0439 -0.0164 0.074 Uiso 1 1 calc R U . . .
H35B H 0.6123 0.1004 -0.0556 0.074 Uiso 1 1 calc R U . . .
H35C H 0.4903 0.1062 -0.0193 0.074 Uiso 1 1 calc R U . . .
C15 C 0.5934(5) 0.4234(3) 0.0655(3) 0.0554(12) Uani 1 1 d . U . . .
F2 F -0.0978(9) 0.3299(8) -0.0934(5) 0.096(4) Uani 0.59(2) 1 d . . P B 1
F1 F -0.1622(3) 0.3024(3) -0.0059(3) 0.1144(18) Uani 1 1 d . U . . .
C13 C 0.4942(4) 0.4010(2) 0.1780(2) 0.0506(12) Uani 1 1 d . . . . .
H13 H 0.5408 0.4327 0.1968 0.061 Uiso 1 1 calc R U . . .
C36 C 0.7594(4) 0.0834(2) 0.0532(3) 0.0547(12) Uani 1 1 d . . . . .
H36A H 0.7950 0.0894 0.0992 0.082 Uiso 1 1 calc R U . . .
H36B H 0.8050 0.1047 0.0195 0.082 Uiso 1 1 calc R U . . .
H36C H 0.7582 0.0403 0.0424 0.082 Uiso 1 1 calc R U . . .
F3 F -0.0637(6) 0.2339(2) -0.0415(4) 0.160(3) Uani 1 1 d D U . . .
C11 C 0.4156(7) 0.3891(3) 0.2996(3) 0.077(2) Uani 1 1 d . . . . .
H11A H 0.3348 0.3917 0.3138 0.116 Uiso 1 1 calc R U . . .
H11B H 0.4538 0.4282 0.3059 0.116 Uiso 1 1 calc R U . . .
H11C H 0.4575 0.3588 0.3276 0.116 Uiso 1 1 calc R U . . .
C27 C 0.1295(6) 0.6111(3) -0.2874(3) 0.0712(14) Uani 1 1 d . U . . .
C26 C 0.0560(9) 0.5883(4) -0.2333(5) 0.119(3) Uani 1 1 d . U . . .
O10 O 0.3062(5) 0.5732(2) -0.3283(4) 0.070(2) Uani 0.767(14) 1 d . U P C 1
O9 O 0.0352(11) 0.4729(9) -0.1869(7) 0.070(5) Uani 0.48(3) 1 d . U P D 1
C28 C 0.0726(9) 0.6232(6) -0.3543(4) 0.139(4) Uani 1 1 d . U . . .
H28A H 0.1317 0.6265 -0.3889 0.209 Uiso 1 1 calc R U . . .
H28B H 0.0286 0.6609 -0.3523 0.209 Uiso 1 1 calc R U . . .
H28C H 0.0191 0.5901 -0.3665 0.209 Uiso 1 1 calc R U . . .
C29 C 0.2039(12) 0.6739(5) -0.2879(7) 0.152(4) Uani 1 1 d . U . . .
H29A H 0.2469 0.6787 -0.2438 0.228 Uiso 1 1 calc DR U . . .
H29B H 0.1504 0.7078 -0.2952 0.228 Uiso 1 1 calc R U . . .
H29C H 0.2590 0.6726 -0.3249 0.228 Uiso 1 1 calc R U . . .
C30 C -0.0640(9) 0.5923(6) -0.2180(9) 0.179(6) Uani 1 1 d . U . . .
H30A H -0.1113 0.5718 -0.2539 0.268 Uiso 1 1 calc R U . . .
H30B H -0.0871 0.6347 -0.2159 0.268 Uiso 1 1 calc R U . . .
H30C H -0.0763 0.5731 -0.1737 0.268 Uiso 1 1 calc R U . . .
C31 C 0.1082(16) 0.6365(7) -0.1697(9) 0.203(6) Uani 1 1 d . U . . .
H31A H 0.0573 0.6347 -0.1306 0.305 Uiso 1 1 calc R U . . .
H31B H 0.1097 0.6776 -0.1875 0.305 Uiso 1 1 calc R U . . .
H31C H 0.1874 0.6244 -0.1547 0.305 Uiso 1 1 calc DR U . . .
O9A O 0.0809(17) 0.5033(8) -0.1624(8) 0.084(5) Uani 0.52(3) 1 d . U P D 2
O10A O 0.222(4) 0.5416(15) -0.3698(14) 0.137(16) Uani 0.233(14) 1 d . . P C 2
F2A F -0.0608(14) 0.2958(7) -0.1023(5) 0.082(4) Uani 0.41(2) 1 d D U P B 2
F5A F 0.099(3) 0.0943(10) -0.0165(10) 0.078(7) Uani 0.24(3) 1 d D U P A 2

loop_
_atom_site_aniso_label
_atom_site_aniso_U_11
_atom_site_aniso_U_22
_atom_site_aniso_U_33
_atom_site_aniso_U_23
_atom_site_aniso_U_13
_atom_site_aniso_U_12
Gd1 0.03334(11) 0.02005(11) 0.01422(10) 0.00022(5) 0.00127(6) -0.00041(6)
N1 0.0371(16) 0.0263(16) 0.0179(13) -0.0011(10) 0.0016(11) 0.0022(11)
O2 0.0363(14) 0.0381(16) 0.0279(14) 0.0022(10) 0.0010(11) -0.0019(11)
O7 0.0378(13) 0.0234(12) 0.0253(12) -0.0004(9) 0.0065(10) 0.0038(10)
N5 0.0341(15) 0.0228(14) 0.0214(13) -0.0026(11) 0.0050(11) -0.0006(11)
O4 0.0496(15) 0.0238(13) 0.0258(12) 0.0015(10) -0.0015(11) -0.0042(11)
O1 0.0432(15) 0.0255(13) 0.0347(14) 0.0011(11) -0.0038(11) 0.0046(11)
O5 0.0404(13) 0.0282(13) 0.0237(12) 0.0003(10) 0.0010(10) -0.0032(11)
C18 0.056(2) 0.0262(19) 0.0199(16) -0.0025(14) -0.0007(15) 0.0005(17)
N2 0.0368(15) 0.0271(15) 0.0146(12) 0.0007(11) 0.0042(11) 0.0003(12)
C37 0.040(2) 0.045(2) 0.0285(19) 0.0053(16) 0.0101(16) 0.0001(16)
C19 0.0348(17) 0.0267(17) 0.0157(14) 0.0002(12) 0.0008(12) -0.0018(13)
C14 0.0377(19) 0.035(2) 0.038(2) 0.0004(16) 0.0007(16) -0.0060(16)
O6 0.0403(13) 0.0265(13) 0.0206(11) -0.0028(9) 0.0009(10) -0.0032(10)
O8 0.063(2) 0.0288(16) 0.0542(19) -0.0007(13) 0.0139(15) 0.0048(14)
C16 0.0364(17) 0.0281(18) 0.0160(14) -0.0026(12) 0.0026(12) 0.0003(14)
N6 0.0381(16) 0.0252(16) 0.0298(15) -0.0033(12) 0.0072(12) 0.0010(12)
C32 0.0332(17) 0.0250(17) 0.0228(16) -0.0016(13) 0.0017(13) -0.0020(13)
C23 0.0319(16) 0.0242(17) 0.0182(14) 0.0028(12) 0.0022(12) 0.0002(13)
C17 0.054(2) 0.0257(18) 0.0205(16) -0.0013(14) 0.0011(15) -0.0016(16)
O3 0.0425(14) 0.0312(14) 0.0218(12) 0.0045(10) 0.0028(10) -0.0049(11)
C9 0.046(2) 0.0262(19) 0.037(2) 0.0046(15) -0.0138(16) -0.0044(15)
F7 0.133(4) 0.102(3) 0.075(2) 0.041(2) -0.010(2) -0.057(3)
C24 0.0373(17) 0.0239(17) 0.0181(14) -0.0017(12) 0.0020(12) 0.0019(14)
C20 0.0346(17) 0.0305(18) 0.0180(15) -0.0029(13) 0.0028(12) 0.0046(14)
C22 0.0350(17) 0.0235(17) 0.0206(15) -0.0010(12) 0.0008(13) -0.0016(13)
C4 0.0337(18) 0.050(2) 0.0248(17) -0.0033(16) 0.0046(14) 0.0044(17)
C21 0.0378(18) 0.0268(18) 0.0188(15) -0.0028(13) -0.0011(13) 0.0057(14)
C7 0.0330(18) 0.037(2) 0.0344(19) 0.0128(16) -0.0032(15) -0.0039(16)
C1 0.046(2) 0.038(2) 0.072(3) 0.022(2) 0.001(2) 0.0033(19)
N3 0.120(4) 0.110(4) 0.056(3) 0.045(3) 0.055(3) 0.082(4)
C25 0.057(2) 0.043(2) 0.0206(16) -0.0012(15) 0.0027(16) 0.0214(19)
C33 0.0315(17) 0.0308(19) 0.0255(16) -0.0008(14) 0.0076(13) -0.0032(14)
C12 0.056(2) 0.041(2) 0.0276(19) -0.0077(16) -0.0029(17) -0.0121(19)
C8 0.039(2) 0.033(2) 0.045(2) 0.0074(17) -0.0049(17) -0.0079(16)
F6 0.091(3) 0.070(2) 0.098(3) -0.045(2) 0.009(2) 0.006(2)
C38 0.037(2) 0.047(2) 0.035(2) -0.0043(18) 0.0037(16) -0.0094(17)
F8 0.151(4) 0.119(4) 0.087(3) -0.045(3) 0.052(3) -0.098(3)
F9 0.082(3) 0.114(4) 0.125(4) -0.013(3) 0.056(3) -0.021(2)
C34 0.0377(19) 0.033(2) 0.0303(18) -0.0071(15) 0.0108(15) -0.0023(15)
N4 0.091(3) 0.041(2) 0.041(2) 0.0064(17) 0.0114(19) 0.029(2)
C2 0.0365(19) 0.038(2) 0.0338(19) 0.0082(16) 0.0101(15) 0.0113(16)
C10 0.062(3) 0.031(2) 0.046(2) -0.0006(18) -0.009(2) -0.009(2)
C3 0.038(2) 0.047(2) 0.0321(19) 0.0099(17) 0.0008(15) 0.0114(17)
F5 0.196(11) 0.063(4) 0.046(4) -0.011(3) -0.029(5) -0.026(5)
C5 0.050(2) 0.075(2) 0.036(2) -0.004(2) -0.0087(17) 0.002(2)
C6 0.040(2) 0.047(3) 0.054(3) 0.014(2) 0.0128(19) -0.0028(19)
F4 0.146(4) 0.066(3) 0.142(4) -0.054(3) 0.063(3) -0.057(3)
C35 0.068(3) 0.049(3) 0.031(2) -0.0135(19) 0.0103(19) -0.017(2)
C15 0.063(3) 0.055(3) 0.049(2) -0.006(2) 0.0134(19) -0.025(2)
F2 0.087(6) 0.129(11) 0.067(5) 0.023(5) -0.040(4) -0.024(6)
F1 0.0491(19) 0.188(5) 0.108(3) -0.043(3) 0.0204(19) -0.046(3)
C13 0.060(3) 0.057(3) 0.034(2) -0.013(2) 0.0032(19) -0.029(2)
C36 0.043(2) 0.050(3) 0.073(3) -0.008(2) 0.022(2) 0.009(2)
F3 0.157(4) 0.084(2) 0.229(6) -0.070(4) -0.120(4) 0.017(3)
C11 0.119(5) 0.078(4) 0.035(3) -0.023(3) -0.002(3) -0.049(4)
C27 0.103(4) 0.053(3) 0.058(3) -0.001(2) 0.000(2) 0.045(3)
C26 0.137(5) 0.121(5) 0.103(5) 0.044(4) 0.050(4) 0.097(4)
O10 0.081(4) 0.047(3) 0.081(4) 0.016(3) 0.010(3) 0.008(3)
O9 0.065(6) 0.079(8) 0.068(6) 0.026(5) 0.031(5) 0.026(5)
C28 0.137(7) 0.199(8) 0.080(4) 0.068(5) -0.004(4) 0.058(6)
C29 0.160(8) 0.110(6) 0.188(9) -0.011(6) 0.046(7) -0.017(5)
C30 0.088(5) 0.140(10) 0.307(19) 0.030(11) -0.007(8) 0.050(7)
C31 0.228(10) 0.171(9) 0.211(9) -0.002(7) 0.009(8) 0.037(8)
O9A 0.111(8) 0.072(7) 0.073(6) 0.028(5) 0.062(6) 0.034(6)
O10A 0.21(4) 0.12(2) 0.079(17) -0.009(16) 0.00(2) 0.07(3)
F2A 0.084(7) 0.126(9) 0.037(4) -0.016(5) 0.008(4) -0.055(6)
F5A 0.096(11) 0.070(10) 0.065(10) -0.018(7) -0.032(7) 0.003(8)

loop_
_atom_type_symbol
_atom_type_description
_atom_type_scat_dispersion_real
_atom_type_scat_dispersion_imag
_atom_type_scat_source
C C 0.0033 0.0016 'International Tables Vol C Tables 4.2.6.8 and 6.1.1.4'
H H 0.0000 0.0000 'International Tables Vol C Tables 4.2.6.8 and 6.1.1.4'
Cl Cl 0.1484 0.1585 'International Tables Vol C Tables 4.2.6.8 and 6.1.1.4'
F F 0.0171 0.0103 'International Tables Vol C Tables 4.2.6.8 and 6.1.1.4'
Gd Gd -0.1653 3.9035 'International Tables Vol C Tables 4.2.6.8 and 6.1.1.4'
N N 0.0061 0.0033 'International Tables Vol C Tables 4.2.6.8 and 6.1.1.4'
O O 0.0106 0.0060 'International Tables Vol C Tables 4.2.6.8 and 6.1.1.4'

loop_
_geom_angle_atom_site_label_1
_geom_angle_atom_site_label_2
_geom_angle_atom_site_label_3
_geom_angle
_geom_angle_site_symmetry_1
_geom_angle_site_symmetry_3
O6 Gd1 O1 78.90(9) . .
O6 Gd1 O2 126.22(9) . .
O1 Gd1 O2 70.74(9) . .
O6 Gd1 O3 73.78(9) . .
O1 Gd1 O3 108.28(10) . .
O2 Gd1 O3 75.13(9) . .
O6 Gd1 O4 132.11(9) . .
O1 Gd1 O4 144.73(10) . .
O2 Gd1 O4 75.95(9) . .
O3 Gd1 O4 73.09(9) . .
O6 Gd1 O5 74.06(9) . .
O1 Gd1 O5 70.02(10) . .
O2 Gd1 O5 129.87(9) . .
O3 Gd1 O5 147.44(9) . .
O4 Gd1 O5 127.88(9) . .
O6 Gd1 O7 76.58(9) . .
O1 Gd1 O7 139.30(9) . .
O2 Gd1 O7 149.15(9) . .
O3 Gd1 O7 95.41(9) . .
O4 Gd1 O7 73.21(9) . .
O5 Gd1 O7 72.25(9) . .
O6 Gd1 N1 146.10(9) . .
O1 Gd1 N1 84.79(9) . .
O2 Gd1 N1 74.07(10) . .
O3 Gd1 N1 139.99(10) . .
O4 Gd1 N1 75.13(9) . .
O5 Gd1 N1 72.48(9) . .
O7 Gd1 N1 98.07(9) . .
C16 N1 C17 105.3(3) . .
C16 N1 Gd1 123.9(2) . .
C17 N1 Gd1 129.4(2) . .
C4 O2 Gd1 130.1(3) . .
N5 O7 Gd1 136.4(2) . .
O7 N5 C32 125.9(3) . .
O7 N5 C33 120.5(3) . .
C32 N5 C33 112.8(3) . .
C9 O4 Gd1 130.8(3) . .
C2 O1 Gd1 134.5(3) . .
C14 O5 Gd1 131.4(2) . .
C17 C18 N2 105.6(3) . .
C17 C18 H18 127.2 . .
N2 C18 H18 127.2 . .
C16 N2 C18 107.3(3) . .
C16 N2 C19 126.3(3) . .
C18 N2 C19 126.3(3) . .
C33 C37 H37A 109.5 . .
C33 C37 H37B 109.5 . .
H37A C37 H37B 109.5 . .
C33 C37 H37C 109.5 . .
H37A C37 H37C 109.5 . .
H37B C37 H37C 109.5 . .
C20 C19 C24 122.0(3) . .
C20 C19 N2 119.3(3) . .
C24 C19 N2 118.7(3) . .
O5 C14 C13 128.7(4) . .
O5 C14 C15 111.9(4) . .
C13 C14 C15 119.4(4) . .
C12 O6 Gd1 135.5(3) . .
N1 C16 N2 111.5(3) . .
N1 C16 H16 124.2 . .
N2 C16 H16 124.2 . .
O8 N6 C32 126.0(3) . .
O8 N6 C34 121.9(3) . .
C32 N6 C34 111.8(3) . .
N5 C32 N6 109.0(3) . .
N5 C32 C23 125.3(3) . .
N6 C32 C23 125.6(3) . .
C22 C23 C24 120.8(3) . 4_566
C22 C23 C32 119.9(3) . .
C24 C23 C32 119.2(3) 4_566 .
C18 C17 N1 110.3(3) . .
C18 C17 H17 124.9 . .
N1 C17 H17 124.9 . .
C7 O3 Gd1 135.3(3) . .
O4 C9 C8 129.1(4) . .
O4 C9 C10 113.0(4) . .
C8 C9 C10 117.9(4) . .
C19 C24 C23 118.6(3) . 4_565
C19 C24 H24 120.7 . .
C23 C24 H24 120.7 4_565 .
C19 C20 C21 118.8(3) . .
C19 C20 H20 120.6 . .
C21 C20 H20 120.6 . .
C23 C22 C21 119.5(3) . 4_566
C23 C22 H22 120.3 . .
C21 C22 H22 120.3 4_566 .
O2 C4 C3 129.0(4) . .
O2 C4 C5 114.4(4) . .
C3 C4 C5 116.5(4) . .
C22 C21 C20 120.2(3) 4_565 .
C22 C21 C25 118.9(3) 4_565 .
C20 C21 C25 120.9(3) . .
O3 C7 C8 124.2(4) . .
O3 C7 C6 118.1(4) . .
C8 C7 C6 117.7(4) . .
C2 C1 H1A 109.5 . .
C2 C1 H1B 109.5 . .
H1A C1 H1B 109.5 . .
C2 C1 H1C 109.5 . .
H1A C1 H1C 109.5 . .
H1B C1 H1C 109.5 . .
O9A N3 C25 128.1(7) . .
O9A N3 C26 117.2(7) . .
C25 N3 C26 111.2(5) . .
C25 N3 O9 120.7(7) . .
C26 N3 O9 123.4(6) . .
N4 C25 N3 108.1(4) . .
N4 C25 C21 126.2(4) . .
N3 C25 C21 125.7(4) . .
N5 C33 C37 110.4(3) . .
N5 C33 C38 104.9(3) . .
C37 C33 C38 111.2(3) . .
N5 C33 C34 100.3(3) . .
C37 C33 C34 115.3(3) . .
C38 C33 C34 113.7(3) . .
O6 C12 C13 124.5(4) . .
O6 C12 C11 116.0(4) . .
C13 C12 C11 119.5(4) . .
C9 C8 C7 123.3(4) . .
C9 C8 H8 118.3 . .
C7 C8 H8 118.3 . .
C33 C38 H38A 109.5 . .
C33 C38 H38B 109.5 . .
H38A C38 H38B 109.5 . .
C33 C38 H38C 109.5 . .
H38A C38 H38C 109.5 . .
H38B C38 H38C 109.5 . .
N6 C34 C35 106.6(3) . .
N6 C34 C36 109.0(4) . .
C35 C34 C36 109.8(4) . .
N6 C34 C33 101.1(3) . .
C35 C34 C33 114.5(4) . .
C36 C34 C33 115.1(3) . .
O10 N4 C25 127.8(5) . .
O10 N4 C27 118.1(5) . .
C25 N4 C27 113.6(5) . .
C25 N4 O10A 110.2(14) . .
C27 N4 O10A 108.4(11) . .
O1 C2 C3 123.6(4) . .
O1 C2 C1 117.0(4) . .
C3 C2 C1 119.3(4) . .
F5A C10 F6 126.6(15) . .
F5A C10 F4 89.2(10) . .
F6 C10 F4 105.4(5) . .
F6 C10 F5 99.6(8) . .
F4 C10 F5 114.9(7) . .
F5A C10 C9 109.5(13) . .
F6 C10 C9 110.5(4) . .
F4 C10 C9 113.6(4) . .
F5 C10 C9 111.7(5) . .
C4 C3 C2 121.4(4) . .
C4 C3 H3 119.3 . .
C2 C3 H3 119.3 . .
F2A C5 F1 122.9(9) . .
F2A C5 F3 89.1(7) . .
F1 C5 F3 101.7(6) . .
F1 C5 F2 94.8(7) . .
F3 C5 F2 122.8(8) . .
F2A C5 C4 115.4(7) . .
F1 C5 C4 111.3(4) . .
F3 C5 C4 112.6(5) . .
F2 C5 C4 111.1(6) . .
C7 C6 H6A 109.5 . .
C7 C6 H6B 109.5 . .
H6A C6 H6B 109.5 . .
C7 C6 H6C 109.5 . .
H6A C6 H6C 109.5 . .
H6B C6 H6C 109.5 . .
C34 C35 H35A 109.5 . .
C34 C35 H35B 109.5 . .
H35A C35 H35B 109.5 . .
C34 C35 H35C 109.5 . .
H35A C35 H35C 109.5 . .
H35B C35 H35C 109.5 . .
F9 C15 F7 104.6(5) . .
F9 C15 F8 107.6(5) . .
F7 C15 F8 108.5(5) . .
F9 C15 C14 110.5(5) . .
F7 C15 C14 111.3(4) . .
F8 C15 C14 113.9(4) . .
C14 C13 C12 124.5(4) . .
C14 C13 H13 117.7 . .
C12 C13 H13 117.7 . .
C34 C36 H36A 109.5 . .
C34 C36 H36B 109.5 . .
H36A C36 H36B 109.5 . .
C34 C36 H36C 109.5 . .
H36A C36 H36C 109.5 . .
H36B C36 H36C 109.5 . .
C12 C11 H11A 109.5 . .
C12 C11 H11B 109.5 . .
H11A C11 H11B 109.5 . .
C12 C11 H11C 109.5 . .
H11A C11 H11C 109.5 . .
H11B C11 H11C 109.5 . .
C28 C27 C26 117.2(8) . .
C28 C27 N4 110.4(6) . .
C26 C27 N4 103.2(5) . .
C28 C27 C29 93.1(8) . .
C26 C27 C29 127.9(8) . .
N4 C27 C29 104.2(7) . .
C30 C26 C27 135.9(9) . .
C30 C26 N3 112.3(9) . .
C27 C26 N3 103.9(5) . .
C30 C26 C31 96.9(10) . .
C27 C26 C31 96.4(10) . .
N3 C26 C31 106.1(8) . .
C27 C28 H28A 109.5 . .
C27 C28 H28B 109.5 . .
H28A C28 H28B 109.5 . .
C27 C28 H28C 109.5 . .
H28A C28 H28C 109.5 . .
H28B C28 H28C 109.5 . .
C27 C29 H29A 109.5 . .
C27 C29 H29B 109.5 . .
H29A C29 H29B 109.5 . .
C27 C29 H29C 109.5 . .
H29A C29 H29C 109.5 . .
H29B C29 H29C 109.5 . .
C26 C30 H30A 109.5 . .
C26 C30 H30B 109.5 . .
H30A C30 H30B 109.5 . .
C26 C30 H30C 109.5 . .
H30A C30 H30C 109.5 . .
H30B C30 H30C 109.5 . .
C26 C31 H31A 109.5 . .
C26 C31 H31B 109.5 . .
H31A C31 H31B 109.5 . .
C26 C31 H31C 109.5 . .
H31A C31 H31C 109.5 . .
H31B C31 H31C 109.5 . .

loop_
_geom_bond_atom_site_label_1
_geom_bond_atom_site_label_2
_geom_bond_distance
_geom_bond_site_symmetry_2
Gd1 O6 2.354(2) .
Gd1 O1 2.369(3) .
Gd1 O2 2.372(3) .
Gd1 O3 2.376(3) .
Gd1 O4 2.376(3) .
Gd1 O5 2.380(3) .
Gd1 O7 2.406(3) .
Gd1 N1 2.524(3) .
N1 C16 1.316(5) .
N1 C17 1.385(5) .
O2 C4 1.257(5) .
O7 N5 1.293(4) .
N5 C32 1.330(5) .
N5 C33 1.504(4) .
O4 C9 1.266(5) .
O1 C2 1.260(5) .
O5 C14 1.258(5) .
C18 C17 1.356(5) .
C18 N2 1.379(5) .
C18 H18 0.9300 .
N2 C16 1.354(4) .
N2 C19 1.431(4) .
C37 C33 1.516(5) .
C37 H37A 0.9600 .
C37 H37B 0.9600 .
C37 H37C 0.9600 .
C19 C20 1.383(5) .
C19 C24 1.386(5) .
C14 C13 1.375(6) .
C14 C15 1.531(6) .
O6 C12 1.252(5) .
O8 N6 1.271(4) .
C16 H16 0.9300 .
N6 C32 1.350(5) .
N6 C34 1.502(5) .
C32 C23 1.471(5) .
C23 C22 1.395(5) .
C23 C24 1.396(5) 4_566
C17 H17 0.9300 .
O3 C7 1.250(5) .
C9 C8 1.385(6) .
C9 C10 1.526(6) .
F7 C15 1.311(7) .
C24 C23 1.396(5) 4_565
C24 H24 0.9300 .
C20 C21 1.404(5) .
C20 H20 0.9300 .
C22 C21 1.396(5) 4_566
C22 H22 0.9300 .
C4 C3 1.375(6) .
C4 C5 1.521(6) .
C21 C22 1.396(5) 4_565
C21 C25 1.464(5) .
C7 C8 1.414(6) .
C7 C6 1.512(6) .
C1 C2 1.514(6) .
C1 H1A 0.9600 .
C1 H1B 0.9600 .
C1 H1C 0.9600 .
N3 O9A 1.190(9) .
N3 C25 1.335(6) .
N3 C26 1.504(8) .
N3 O9 1.539(18) .
C25 N4 1.307(6) .
C33 C38 1.532(5) .
C33 C34 1.558(5) .
C12 C13 1.410(6) .
C12 C11 1.523(6) .
C8 H8 0.9300 .
F6 C10 1.289(6) .
C38 H38A 0.9600 .
C38 H38B 0.9600 .
C38 H38C 0.9600 .
F8 C15 1.318(6) .
F9 C15 1.306(7) .
C34 C35 1.514(6) .
C34 C36 1.523(6) .
N4 O10 1.214(7) .
N4 C27 1.483(6) .
N4 O10A 1.53(3) .
C2 C3 1.407(6) .
C10 F5A 1.24(2) .
C10 F4 1.318(6) .
C10 F5 1.319(9) .
C3 H3 0.9300 .
C5 F2A 1.242(11) .
C5 F1 1.274(7) .
C5 F3 1.296(7) .
C5 F2 1.368(11) .
C6 H6A 0.9600 .
C6 H6B 0.9600 .
C6 H6C 0.9600 .
C35 H35A 0.9600 .
C35 H35B 0.9600 .
C35 H35C 0.9600 .
C13 H13 0.9300 .
C36 H36A 0.9600 .
C36 H36B 0.9600 .
C36 H36C 0.9600 .
C11 H11A 0.9600 .
C11 H11B 0.9600 .
C11 H11C 0.9600 .
C27 C28 1.429(9) .
C27 C26 1.438(11) .
C27 C29 1.602(13) .
C26 C30 1.395(13) .
C26 C31 1.693(18) .
C28 H28A 0.9600 .
C28 H28B 0.9600 .
C28 H28C 0.9600 .
C29 H29A 0.9600 .
C29 H29B 0.9600 .
C29 H29C 0.9600 .
C30 H30A 0.9600 .
C30 H30B 0.9600 .
C30 H30C 0.9600 .
C31 H31A 0.9600 .
C31 H31B 0.9600 .
C31 H31C 0.9600 .

loop_
_geom_torsion_atom_site_label_1
_geom_torsion_atom_site_label_2
_geom_torsion_atom_site_label_3
_geom_torsion_atom_site_label_4
_geom_torsion
_geom_torsion_site_symmetry_1
_geom_torsion_site_symmetry_4
Gd1 O7 N5 C32 -87.7(4) . .
Gd1 O7 N5 C33 103.5(3) . .
C17 C18 N2 C16 1.0(4) . .
C17 C18 N2 C19 -177.3(3) . .
C16 N2 C19 C20 -51.2(5) . .
C18 N2 C19 C20 126.9(4) . .
C16 N2 C19 C24 129.3(4) . .
C18 N2 C19 C24 -52.6(5) . .
Gd1 O5 C14 C13 10.0(7) . .
Gd1 O5 C14 C15 -170.2(3) . .
C17 N1 C16 N2 -0.4(4) . .
Gd1 N1 C16 N2 -167.9(2) . .
C18 N2 C16 N1 -0.4(4) . .
C19 N2 C16 N1 178.0(3) . .
O7 N5 C32 N6 -178.2(3) . .
C33 N5 C32 N6 -8.7(4) . .
O7 N5 C32 C23 -1.1(6) . .
C33 N5 C32 C23 168.4(3) . .
O8 N6 C32 N5 179.3(4) . .
C34 N6 C32 N5 -7.0(4) . .
O8 N6 C32 C23 2.2(6) . .
C34 N6 C32 C23 175.9(3) . .
N5 C32 C23 C22 147.3(4) . .
N6 C32 C23 C22 -36.1(5) . .
N5 C32 C23 C24 -34.2(5) . 4_566
N6 C32 C23 C24 142.5(4) . 4_566
N2 C18 C17 N1 -1.3(5) . .
C16 N1 C17 C18 1.1(5) . .
Gd1 N1 C17 C18 167.6(3) . .
Gd1 O4 C9 C8 -15.8(6) . .
Gd1 O4 C9 C10 165.3(3) . .
C20 C19 C24 C23 3.0(5) . 4_565
N2 C19 C24 C23 -177.5(3) . 4_565
C24 C19 C20 C21 -0.9(5) . .
N2 C19 C20 C21 179.6(3) . .
C24 C23 C22 C21 0.6(5) 4_566 4_566
C32 C23 C22 C21 179.2(3) . 4_566
Gd1 O2 C4 C3 -23.5(6) . .
Gd1 O2 C4 C5 159.0(3) . .
C19 C20 C21 C22 -2.1(5) . 4_565
C19 C20 C21 C25 175.1(4) . .
Gd1 O3 C7 C8 13.9(6) . .
Gd1 O3 C7 C6 -166.9(3) . .
O9A N3 C25 N4 -159.6(18) . .
C26 N3 C25 N4 -1.7(9) . .
O9 N3 C25 N4 154.7(9) . .
O9A N3 C25 C21 23(2) . .
C26 N3 C25 C21 -178.8(6) . .
O9 N3 C25 C21 -22.4(11) . .
C22 C21 C25 N4 -14.5(7) 4_565 .
C20 C21 C25 N4 168.2(4) . .
C22 C21 C25 N3 162.1(5) 4_565 .
C20 C21 C25 N3 -15.1(7) . .
O7 N5 C33 C37 -48.4(4) . .
C32 N5 C33 C37 141.4(3) . .
O7 N5 C33 C38 71.5(4) . .
C32 N5 C33 C38 -98.7(4) . .
O7 N5 C33 C34 -170.4(3) . .
C32 N5 C33 C34 19.4(4) . .
Gd1 O6 C12 C13 -6.9(8) . .
Gd1 O6 C12 C11 173.2(4) . .
O4 C9 C8 C7 -1.8(7) . .
C10 C9 C8 C7 177.0(4) . .
O3 C7 C8 C9 3.3(6) . .
C6 C7 C8 C9 -175.9(4) . .
O8 N6 C34 C35 72.5(5) . .
C32 N6 C34 C35 -101.5(4) . .
O8 N6 C34 C36 -45.9(5) . .
C32 N6 C34 C36 140.1(4) . .
O8 N6 C34 C33 -167.5(3) . .
C32 N6 C34 C33 18.5(4) . .
N5 C33 C34 N6 -20.8(3) . .
C37 C33 C34 N6 -139.3(3) . .
C38 C33 C34 N6 90.6(3) . .
N5 C33 C34 C35 93.3(4) . .
C37 C33 C34 C35 -25.2(5) . .
C38 C33 C34 C35 -155.3(3) . .
N5 C33 C34 C36 -138.1(4) . .
C37 C33 C34 C36 103.5(4) . .
C38 C33 C34 C36 -26.6(5) . .
N3 C25 N4 O10 170.8(7) . .
C21 C25 N4 O10 -12.1(9) . .
N3 C25 N4 C27 -0.7(7) . .
C21 C25 N4 C27 176.5(4) . .
N3 C25 N4 O10A -122.5(16) . .
C21 C25 N4 O10A 54.6(17) . .
Gd1 O1 C2 C3 19.9(6) . .
Gd1 O1 C2 C1 -162.2(3) . .
O4 C9 C10 F5A -89.0(13) . .
C8 C9 C10 F5A 92.0(13) . .
O4 C9 C10 F6 54.8(5) . .
C8 C9 C10 F6 -124.2(5) . .
O4 C9 C10 F4 173.0(4) . .
C8 C9 C10 F4 -6.0(6) . .
O4 C9 C10 F5 -55.1(9) . .
C8 C9 C10 F5 125.9(9) . .
O2 C4 C3 C2 -6.0(7) . .
C5 C4 C3 C2 171.5(4) . .
O1 C2 C3 C4 8.4(6) . .
C1 C2 C3 C4 -169.4(4) . .
O2 C4 C5 F2A -122.8(11) . .
C3 C4 C5 F2A 59.3(11) . .
O2 C4 C5 F1 90.9(6) . .
C3 C4 C5 F1 -86.9(6) . .
O2 C4 C5 F3 -22.5(7) . .
C3 C4 C5 F3 159.6(6) . .
O2 C4 C5 F2 -164.8(8) . .
C3 C4 C5 F2 17.3(9) . .
O5 C14 C15 F9 -67.3(6) . .
C13 C14 C15 F9 112.5(6) . .
O5 C14 C15 F7 48.4(6) . .
C13 C14 C15 F7 -131.8(5) . .
O5 C14 C15 F8 171.4(5) . .
C13 C14 C15 F8 -8.8(8) . .
O5 C14 C13 C12 0.1(9) . .
C15 C14 C13 C12 -179.7(5) . .
O6 C12 C13 C14 -2.0(9) . .
C11 C12 C13 C14 177.9(6) . .
O10 N4 C27 C28 64.4(10) . .
C25 N4 C27 C28 -123.3(7) . .
O10A N4 C27 C28 -0.5(19) . .
O10 N4 C27 C26 -169.6(8) . .
C25 N4 C27 C26 2.7(8) . .
O10A N4 C27 C26 125.6(18) . .
O10 N4 C27 C29 -34.4(8) . .
C25 N4 C27 C29 137.9(7) . .
O10A N4 C27 C29 -99.3(18) . .
C28 C27 C26 C30 -26.6(19) . .
N4 C27 C26 C30 -148.2(14) . .
C29 C27 C26 C30 91.8(19) . .
C28 C27 C26 N3 118.3(9) . .
N4 C27 C26 N3 -3.3(9) . .
C29 C27 C26 N3 -123.3(9) . .
C28 C27 C26 C31 -133.4(9) . .
N4 C27 C26 C31 105.0(7) . .
C29 C27 C26 C31 -15.0(11) . .
O9A N3 C26 C30 -42(2) . .
C25 N3 C26 C30 157.6(10) . .
O9 N3 C26 C30 2.0(16) . .
O9A N3 C26 C27 163.9(17) . .
C25 N3 C26 C27 3.3(10) . .
O9 N3 C26 C27 -152.3(11) . .
O9A N3 C26 C31 62.9(19) . .
C25 N3 C26 C31 -97.6(9) . .
O9 N3 C26 C31 106.7(13) . .
